data_7215288
loop_
_publ_author_name
'Singh, Udai P.'
'Narang, Shikha'
'Pachfule, Pradip'
'Banerjee, Rahul'

_publ_section_title
;
 Variation of CO2 adsorption in isostructural Cd(ii)/Co(ii) based MOFs by
 anion modulation
;
_journal_issue 23
_journal_name_full CrystEngComm
_journal_page_first 5012
_journal_paper_doi 10.1039/c4ce00058g
_journal_volume 16
_journal_year 2014
_chemical_formula_moiety 'C46 H38 Br2 Cd N6 O4'
_chemical_formula_sum 'C46 H38 Br2 Cd N6 O4'
_chemical_formula_weight 1011.03
_chemical_name_systematic
; 
 ? 
;
_space_group_IT_number 15
_symmetry_cell_setting monoclinic
_symmetry_space_group_name_Hall '-C 2yc'
_symmetry_space_group_name_H-M 'C 1 2/c 1'
_atom_sites_solution_hydrogens geom
_atom_sites_solution_primary direct
_atom_sites_solution_secondary difmap
_audit_creation_method SHELXL-97
_cell_angle_alpha 90.00
_cell_angle_beta 112.764(4)
_cell_angle_gamma 90.00
_cell_formula_units_Z 4
_cell_length_a 24.665(2)
_cell_length_b 11.9542(11)
_cell_length_c 17.8777(18)
_cell_measurement_reflns_used 114
_cell_measurement_temperature 100
_cell_measurement_theta_max 28.32
_cell_measurement_theta_min 1.79
_cell_volume 4860.6(8)
_computing_cell_refinement 'Bruker kappa Apex'
_computing_data_collection 'Bruker kappa Apex'
_computing_data_reduction 'Bruker SAINT'
_computing_molecular_graphics 'Bruker XSHELL'
_computing_publication_material 'Bruker XSHELL'
_computing_structure_refinement 'SHELXL-97 (Sheldrick, 2008)'
_computing_structure_solution 'SHELXS-97 (Sheldrick, 2008)'
_diffrn_ambient_temperature 100
_diffrn_measured_fraction_theta_full 0.981
_diffrn_measured_fraction_theta_max 0.981
_diffrn_measurement_device_type 'CCD area detector'
_diffrn_measurement_method 'phi and omega scans'
_diffrn_radiation_monochromator graphite
_diffrn_radiation_source 'fine-focus sealed tube'
_diffrn_radiation_type MoK\a
_diffrn_radiation_wavelength 0.71073
_diffrn_reflns_av_R_equivalents 0.0345
_diffrn_reflns_av_sigmaI/netI 0.0442
_diffrn_reflns_limit_h_max 32
_diffrn_reflns_limit_h_min -31
_diffrn_reflns_limit_k_max 15
_diffrn_reflns_limit_k_min -15
_diffrn_reflns_limit_l_max 11
_diffrn_reflns_limit_l_min -23
_diffrn_reflns_number 16597
_diffrn_reflns_theta_full 28.33
_diffrn_reflns_theta_max 28.32
_diffrn_reflns_theta_min 1.79
_exptl_absorpt_coefficient_mu 2.138
_exptl_absorpt_correction_T_max 0.757
_exptl_absorpt_correction_T_min 0.687
_exptl_absorpt_correction_type multi-scan
_exptl_absorpt_process_details '(SADABS; Bruker, 2000)'
_exptl_crystal_colour white
_exptl_crystal_density_diffrn 1.382
_exptl_crystal_density_method 'not measured'
_exptl_crystal_description Block
_exptl_crystal_F_000 2024.0
_exptl_crystal_size_max 0.23
_exptl_crystal_size_mid 0.15
_exptl_crystal_size_min 0.13
_refine_diff_density_max 1.064
_refine_diff_density_min -1.613
_refine_diff_density_rms 0.116
_refine_ls_extinction_method none
_refine_ls_goodness_of_fit_ref 0.967
_refine_ls_hydrogen_treatment constr
_refine_ls_matrix_type full
_refine_ls_number_parameters 270
_refine_ls_number_reflns 5943
_refine_ls_number_restraints 0
_refine_ls_restrained_S_all 0.967
_refine_ls_R_factor_all 0.0562
_refine_ls_R_factor_gt 0.0397
_refine_ls_shift/su_max 0.000
_refine_ls_shift/su_mean 0.000
_refine_ls_structure_factor_coef Fsqd
_refine_ls_weighting_details 'calc w=1/[\s^2^(Fo^2^)+(0.1000P)^2^+0.0000P] where P=(Fo^2^+2Fc^2^)/3'
_refine_ls_weighting_scheme calc
_refine_ls_wR_factor_gt 0.1292
_refine_ls_wR_factor_ref 0.1388
_reflns_number_gt 4497
_reflns_number_total 5943
_reflns_threshold_expression >2sigma(I)
_cod_data_source_file c4ce00058g2.cif
_cod_data_source_block ups1986shibr_0m
_cod_depositor_comments
;
The following automatic conversions were performed:

'_symmetry_cell_setting' value 'Monoclinic' changed to 'monoclinic'
according to
/usr/data/users/saulius/crontab/automatic-downloads/rss-feeds/RSC/lib/dictionaries/cif_core.dic
dictionary named 'cif_core.dic' version 2.4.2 from 2011-04-26.

Automatic conversion script
Id: cif_fix_values 2281 2013-09-26 08:29:07Z andrius 

 Adding full bibliography for 7215287--7215291.cif.
;
_cod_original_cell_volume 4860.7(8)
_cod_original_sg_symbol_H-M 'C 2/c'
_cod_database_code 7215288

loop_
_symmetry_equiv_pos_as_xyz
'x, y, z'
'-x, y, -z+1/2'
'x+1/2, y+1/2, z'
'-x+1/2, y+1/2, -z+1/2'
'-x, -y, -z'
'x, -y, z-1/2'
'-x+1/2, -y+1/2, -z'
'x+1/2, -y+1/2, z-1/2'

loop_
_atom_site_label
_atom_site_type_symbol
_atom_site_fract_x
_atom_site_fract_y
_atom_site_fract_z
_atom_site_U_iso_or_equiv
_atom_site_adp_type
_atom_site_occupancy
_atom_site_symmetry_multiplicity
_atom_site_calc_flag
_atom_site_refinement_flags
Cd1 Cd 0.0000 0.5000 0.0000 0.02052(11) Uani 1 2 d S
Br1 Br -0.046642(15) 0.33036(4) 0.05594(2) 0.03378(13) Uani 1 1 d .
N1 N 0.05727(12) 0.5569(3) 0.14186(16) 0.0238(6) Uani 1 1 d .
N2 N 0.23755(12) 0.6438(2) 0.39450(16) 0.0213(6) Uani 1 1 d .
C16 C 0.25521(14) 0.3822(3) 0.56778(18) 0.0214(7) Uani 1 1 d .
C8 C 0.24855(15) 0.4755(3) 0.51000(19) 0.0199(7) Uani 1 1 d .
C19 C 0.26791(16) 0.2059(3) 0.67694(19) 0.0255(7) Uani 1 1 d .
C10 C 0.28421(14) 0.6394(3) 0.46473(19) 0.0200(6) Uani 1 1 d .
C9 C 0.29096(14) 0.5579(3) 0.52408(19) 0.0220(7) Uani 1 1 d .
H9 H 0.3237 0.5591 0.5727 0.026 Uiso 1 1 calc R
C20 C 0.31709(15) 0.2691(3) 0.68219(19) 0.0238(7) Uani 1 1 d .
C17 C 0.20718(15) 0.3178(3) 0.5635(2) 0.0234(7) Uani 1 1 d .
H17 H 0.1703 0.3340 0.5242 0.028 Uiso 1 1 calc R
C7 C 0.19980(15) 0.4804(3) 0.43645(19) 0.0211(7) Uani 1 1 d .
H7 H 0.1702 0.4270 0.4247 0.025 Uiso 1 1 calc R
C21 C 0.31090(15) 0.3570(3) 0.62834(19) 0.0226(7) Uani 1 1 d .
H21 H 0.3435 0.3993 0.6322 0.027 Uiso 1 1 calc R
C11 C 0.33066(13) 0.7252(3) 0.47596(19) 0.0201(6) Uani 1 1 d .
C1 C 0.10593(15) 0.6196(3) 0.1594(2) 0.0261(8) Uani 1 1 d .
H1 H 0.1099 0.6606 0.1176 0.031 Uiso 1 1 calc R
C18 C 0.21334(15) 0.2292(3) 0.61700(19) 0.0253(7) Uani 1 1 d .
H18 H 0.1809 0.1858 0.6124 0.030 Uiso 1 1 calc R
C2 C 0.15026(14) 0.6269(3) 0.2355(2) 0.0244(7) Uani 1 1 d .
H2 H 0.1831 0.6711 0.2438 0.029 Uiso 1 1 calc R
C6 C 0.19548(14) 0.5645(3) 0.38108(19) 0.0206(7) Uani 1 1 d .
C3 C 0.14550(14) 0.5675(3) 0.30006(19) 0.0223(7) Uani 1 1 d .
C5 C 0.05193(15) 0.5033(3) 0.2050(2) 0.0273(8) Uani 1 1 d .
H5 H 0.0181 0.4616 0.1954 0.033 Uiso 1 1 calc R
C23 C 0.22999(18) 0.0576(4) 0.7335(3) 0.0406(10) Uani 1 1 d .
H23A H 0.2009 0.1076 0.7381 0.061 Uiso 1 1 calc R
H23B H 0.2429 0.0073 0.7789 0.061 Uiso 1 1 calc R
H23C H 0.2132 0.0155 0.6841 0.061 Uiso 1 1 calc R
C4 C 0.09406(16) 0.5072(3) 0.2833(2) 0.0275(8) Uani 1 1 d .
H4 H 0.0879 0.4692 0.3248 0.033 Uiso 1 1 calc R
C22 C 0.42152(17) 0.2905(5) 0.7423(3) 0.0482(12) Uani 1 1 d .
H22A H 0.4237 0.2802 0.6903 0.072 Uiso 1 1 calc R
H22B H 0.4552 0.2570 0.7836 0.072 Uiso 1 1 calc R
H22C H 0.4207 0.3691 0.7531 0.072 Uiso 1 1 calc R
N3 N 0.07968(12) 0.3795(3) 0.01018(17) 0.0247(6) Uani 1 1 d .
C13 C 0.08394(17) 0.3309(3) -0.0545(2) 0.0307(8) Uani 1 1 d .
H13 H 0.0566 0.3503 -0.1055 0.037 Uiso 1 1 calc R
C14 C 0.12132(17) 0.3515(4) 0.0823(2) 0.0429(11) Uani 1 1 d .
H14 H 0.1197 0.3840 0.1287 0.051 Uiso 1 1 calc R
C12 C 0.12588(17) 0.2549(3) -0.0503(2) 0.0315(8) Uani 1 1 d .
H12 H 0.1256 0.2222 -0.0976 0.038 Uiso 1 1 calc R
C15 C 0.33352(17) 0.7771(4) 0.4083(2) 0.0412(11) Uani 1 1 d .
H15 H 0.3053 0.7622 0.3570 0.049 Uiso 1 1 calc R
O1 O 0.36925(11) 0.2389(2) 0.74231(14) 0.0345(7) Uani 1 1 d .
O2 O 0.27871(11) 0.1205(2) 0.73276(15) 0.0321(6) Uani 1 1 d .

loop_
_atom_site_aniso_label
_atom_site_aniso_U_11
_atom_site_aniso_U_22
_atom_site_aniso_U_33
_atom_site_aniso_U_23
_atom_site_aniso_U_13
_atom_site_aniso_U_12
Cd1 0.00933(16) 0.0308(2) 0.01666(17) 0.01190(13) -0.00018(12) 0.00064(12)
Br1 0.0199(2) 0.0459(3) 0.0280(2) 0.01647(16) 0.00102(15) -0.00555(15)
N1 0.0122(12) 0.0331(16) 0.0201(13) 0.0123(12) -0.0004(11) -0.0004(11)
N2 0.0140(13) 0.0249(14) 0.0189(13) -0.0006(11) -0.0003(11) -0.0011(11)
C16 0.0212(16) 0.0278(17) 0.0105(13) -0.0008(12) 0.0011(12) 0.0087(13)
C8 0.0172(15) 0.0223(16) 0.0166(14) -0.0013(12) 0.0026(12) 0.0061(12)
C19 0.0252(18) 0.039(2) 0.0134(14) 0.0071(14) 0.0086(13) 0.0127(15)
C10 0.0151(15) 0.0241(16) 0.0171(14) -0.0028(12) 0.0020(12) 0.0026(12)
C9 0.0160(15) 0.0223(17) 0.0182(15) -0.0033(12) -0.0038(12) 0.0026(12)
C20 0.0203(16) 0.0336(19) 0.0154(15) 0.0048(13) 0.0046(13) 0.0141(14)
C17 0.0157(15) 0.0339(19) 0.0176(15) 0.0033(13) 0.0032(12) 0.0065(13)
C7 0.0173(15) 0.0234(17) 0.0168(15) 0.0024(12) 0.0004(13) -0.0003(12)
C21 0.0203(16) 0.0275(17) 0.0154(14) 0.0007(13) 0.0018(12) 0.0064(13)
C11 0.0117(14) 0.0258(17) 0.0181(15) -0.0044(12) 0.0005(12) 0.0025(12)
C1 0.0198(17) 0.0307(19) 0.0207(16) 0.0105(14) -0.0001(13) -0.0053(14)
C18 0.0190(16) 0.039(2) 0.0203(16) 0.0054(14) 0.0099(13) 0.0081(14)
C2 0.0157(15) 0.0294(18) 0.0198(15) 0.0092(13) -0.0022(13) -0.0033(13)
C6 0.0150(15) 0.0251(17) 0.0151(14) 0.0046(12) -0.0015(12) 0.0013(12)
C3 0.0175(15) 0.0256(17) 0.0171(15) 0.0059(13) -0.0005(13) -0.0001(13)
C5 0.0128(15) 0.041(2) 0.0211(16) 0.0082(15) -0.0013(13) -0.0081(14)
C23 0.034(2) 0.054(3) 0.042(2) 0.026(2) 0.0239(19) 0.0116(19)
C4 0.0181(16) 0.038(2) 0.0202(16) 0.0121(14) 0.0005(14) -0.0067(14)
C22 0.0201(19) 0.079(3) 0.037(2) 0.033(2) 0.0022(17) 0.009(2)
N3 0.0153(13) 0.0318(16) 0.0224(14) 0.0129(12) 0.0022(11) 0.0014(11)
C13 0.0264(18) 0.0261(18) 0.0245(17) 0.0080(14) -0.0065(14) 0.0011(14)
C14 0.027(2) 0.079(3) 0.0200(18) 0.0137(19) 0.0065(16) 0.028(2)
C12 0.040(2) 0.0229(18) 0.0194(16) -0.0004(14) -0.0024(15) 0.0035(15)
C15 0.026(2) 0.073(3) 0.0182(17) -0.0070(18) 0.0014(15) -0.023(2)
O1 0.0196(13) 0.0549(18) 0.0245(13) 0.0193(12) 0.0035(10) 0.0119(12)
O2 0.0266(13) 0.0436(16) 0.0275(13) 0.0205(12) 0.0119(11) 0.0115(12)

loop_
_atom_type_symbol
_atom_type_description
_atom_type_scat_dispersion_real
_atom_type_scat_dispersion_imag
_atom_type_scat_source
C C 0.0033 0.0016 'International Tables Vol C Tables 4.2.6.8 and 6.1.1.4'
H H 0.0000 0.0000 'International Tables Vol C Tables 4.2.6.8 and 6.1.1.4'
N N 0.0061 0.0033 'International Tables Vol C Tables 4.2.6.8 and 6.1.1.4'
O O 0.0106 0.0060 'International Tables Vol C Tables 4.2.6.8 and 6.1.1.4'
Br Br -0.2901 2.4595 'International Tables Vol C Tables 4.2.6.8 and 6.1.1.4'
Cd Cd -0.8075 1.2024 'International Tables Vol C Tables 4.2.6.8 and 6.1.1.4'
Cl Cl 0.1484 0.1585 'International Tables Vol C Tables 4.2.6.8 and 6.1.1.4'

loop_
_geom_angle_atom_site_label_1
_geom_angle_atom_site_label_2
_geom_angle_atom_site_label_3
_geom_angle
_geom_angle_site_symmetry_1
_geom_angle_site_symmetry_3
N3 Cd1 N3 180.0 5_565 .
N3 Cd1 N1 87.76(10) 5_565 5_565
N3 Cd1 N1 92.25(10) . 5_565
N3 Cd1 N1 92.24(10) 5_565 .
N3 Cd1 N1 87.75(10) . .
N1 Cd1 N1 180.0 5_565 .
N3 Cd1 Br1 88.56(7) 5_565 5_565
N3 Cd1 Br1 91.44(7) . 5_565
N1 Cd1 Br1 89.01(7) 5_565 5_565
N1 Cd1 Br1 90.99(7) . 5_565
N3 Cd1 Br1 91.44(7) 5_565 .
N3 Cd1 Br1 88.57(7) . .
N1 Cd1 Br1 90.99(7) 5_565 .
N1 Cd1 Br1 89.01(7) . .
Br1 Cd1 Br1 180.0 5_565 .
C1 N1 C5 115.9(3) . .
C1 N1 Cd1 119.8(2) . .
C5 N1 Cd1 121.7(2) . .
C10 N2 C6 117.4(3) . .
C17 C16 C21 118.6(3) . .
C17 C16 C8 121.0(3) . .
C21 C16 C8 120.4(3) . .
C9 C8 C7 117.0(3) . .
C9 C8 C16 122.3(3) . .
C7 C8 C16 120.6(3) . .
O2 C19 C18 124.4(3) . .
O2 C19 C20 115.5(3) . .
C18 C19 C20 120.0(3) . .
N2 C10 C9 123.1(3) . .
N2 C10 C11 115.9(3) . .
C9 C10 C11 121.0(3) . .
C8 C9 C10 119.7(3) . .
C8 C9 H9 120.1 . .
C10 C9 H9 120.1 . .
O1 C20 C21 124.1(3) . .
O1 C20 C19 115.9(3) . .
C21 C20 C19 120.0(3) . .
C16 C17 C18 121.2(3) . .
C16 C17 H17 119.4 . .
C18 C17 H17 119.4 . .
C6 C7 C8 120.2(3) . .
C6 C7 H7 119.9 . .
C8 C7 H7 119.9 . .
C20 C21 C16 120.3(3) . .
C20 C21 H21 119.9 . .
C16 C21 H21 119.9 . .
C15 C11 C12 116.0(3) . 4
C15 C11 C10 119.1(3) . .
C12 C11 C10 124.9(3) 4 .
N1 C1 C2 124.1(3) . .
N1 C1 H1 117.9 . .
C2 C1 H1 117.9 . .
C19 C18 C17 119.9(3) . .
C19 C18 H18 120.1 . .
C17 C18 H18 120.1 . .
C1 C2 C3 119.6(3) . .
C1 C2 H2 120.2 . .
C3 C2 H2 120.2 . .
N2 C6 C7 122.6(3) . .
N2 C6 C3 116.2(3) . .
C7 C6 C3 121.1(3) . .
C4 C3 C2 116.6(3) . .
C4 C3 C6 122.6(3) . .
C2 C3 C6 120.7(3) . .
N1 C5 C4 123.6(3) . .
N1 C5 H5 118.2 . .
C4 C5 H5 118.2 . .
O2 C23 H23A 109.5 . .
O2 C23 H23B 109.5 . .
H23A C23 H23B 109.5 . .
O2 C23 H23C 109.5 . .
H23A C23 H23C 109.5 . .
H23B C23 H23C 109.5 . .
C5 C4 C3 120.0(3) . .
C5 C4 H4 120.0 . .
C3 C4 H4 120.0 . .
O1 C22 H22A 109.5 . .
O1 C22 H22B 109.5 . .
H22A C22 H22B 109.5 . .
O1 C22 H22C 109.5 . .
H22A C22 H22C 109.5 . .
H22B C22 H22C 109.5 . .
C13 N3 C14 115.8(3) . .
C13 N3 Cd1 122.4(2) . .
C14 N3 Cd1 121.7(3) . .
N3 C13 C12 123.8(3) . .
N3 C13 H13 118.1 . .
C12 C13 H13 118.1 . .
N3 C14 C15 123.9(4) . 4_545
N3 C14 H14 118.1 . .
C15 C14 H14 118.1 4_545 .
C13 C12 C11 120.9(3) . 4_545
C13 C12 H12 119.5 . .
C11 C12 H12 119.5 4_545 .
C14 C15 C11 119.5(3) 4 .
C14 C15 H15 120.2 4 .
C11 C15 H15 120.2 . .
C20 O1 C22 117.4(3) . .
C19 O2 C23 118.1(3) . .

loop_
_geom_bond_atom_site_label_1
_geom_bond_atom_site_label_2
_geom_bond_distance
_geom_bond_site_symmetry_2
Cd1 N3 2.386(3) 5_565
Cd1 N3 2.386(3) .
Cd1 N1 2.473(3) 5_565
Cd1 N1 2.473(3) .
Cd1 Br1 2.7067(4) 5_565
Cd1 Br1 2.7067(4) .
N1 C1 1.345(4) .
N1 C5 1.347(4) .
N2 C10 1.336(4) .
N2 C6 1.357(4) .
C16 C17 1.390(5) .
C16 C21 1.414(4) .
C16 C8 1.485(5) .
C8 C9 1.387(5) .
C8 C7 1.398(4) .
C19 O2 1.380(4) .
C19 C18 1.386(5) .
C19 C20 1.401(5) .
C10 C9 1.402(5) .
C10 C11 1.492(5) .
C9 H9 0.9300 .
C20 O1 1.368(4) .
C20 C21 1.393(5) .
C17 C18 1.396(5) .
C17 H17 0.9300 .
C7 C6 1.386(4) .
C7 H7 0.9300 .
C21 H21 0.9300 .
C11 C15 1.386(5) .
C11 C12 1.392(4) 4
C1 C2 1.379(4) .
C1 H1 0.9300 .
C18 H18 0.9300 .
C2 C3 1.398(4) .
C2 H2 0.9300 .
C6 C3 1.496(4) .
C3 C4 1.388(5) .
C5 C4 1.385(5) .
C5 H5 0.9300 .
C23 O2 1.422(5) .
C23 H23A 0.9600 .
C23 H23B 0.9600 .
C23 H23C 0.9600 .
C4 H4 0.9300 .
C22 O1 1.429(5) .
C22 H22A 0.9600 .
C22 H22B 0.9600 .
C22 H22C 0.9600 .
N3 C13 1.335(5) .
N3 C14 1.344(4) .
C13 C12 1.357(5) .
C13 H13 0.9300 .
C14 C15 1.384(5) 4_545
C14 H14 0.9300 .
C12 C11 1.392(4) 4_545
C12 H12 0.9300 .
C15 C14 1.383(5) 4
C15 H15 0.9300 .

loop_
_geom_torsion_atom_site_label_1
_geom_torsion_atom_site_label_2
_geom_torsion_atom_site_label_3
_geom_torsion_atom_site_label_4
_geom_torsion
_geom_torsion_site_symmetry_1
_geom_torsion_site_symmetry_4
N3 Cd1 N1 C1 -110.0(3) 5_565 .
N3 Cd1 N1 C1 70.0(3) . .
Br1 Cd1 N1 C1 -21.4(3) 5_565 .
Br1 Cd1 N1 C1 158.6(3) . .
N3 Cd1 N1 C5 89.0(3) 5_565 .
N3 Cd1 N1 C5 -91.0(3) . .
Br1 Cd1 N1 C5 177.6(3) 5_565 .
Br1 Cd1 N1 C5 -2.4(3) . .
C17 C16 C8 C9 163.6(3) . .
C21 C16 C8 C9 -16.6(5) . .
C17 C16 C8 C7 -19.5(5) . .
C21 C16 C8 C7 160.2(3) . .
C6 N2 C10 C9 -0.4(5) . .
C6 N2 C10 C11 177.7(3) . .
C7 C8 C9 C10 -1.5(5) . .
C16 C8 C9 C10 175.5(3) . .
N2 C10 C9 C8 1.6(5) . .
C11 C10 C9 C8 -176.4(3) . .
O2 C19 C20 O1 -0.7(5) . .
C18 C19 C20 O1 -178.9(3) . .
O2 C19 C20 C21 179.7(3) . .
C18 C19 C20 C21 1.5(5) . .
C21 C16 C17 C18 -0.6(5) . .
C8 C16 C17 C18 179.2(3) . .
C9 C8 C7 C6 0.4(5) . .
C16 C8 C7 C6 -176.6(3) . .
O1 C20 C21 C16 179.8(3) . .
C19 C20 C21 C16 -0.6(5) . .
C17 C16 C21 C20 0.1(5) . .
C8 C16 C21 C20 -179.7(3) . .
N2 C10 C11 C15 -21.0(5) . .
C9 C10 C11 C15 157.2(4) . .
N2 C10 C11 C12 162.0(3) . 4
C9 C10 C11 C12 -19.8(5) . 4
C5 N1 C1 C2 3.2(6) . .
Cd1 N1 C1 C2 -158.9(3) . .
O2 C19 C18 C17 -180.0(3) . .
C20 C19 C18 C17 -1.9(5) . .
C16 C17 C18 C19 1.5(5) . .
N1 C1 C2 C3 -0.8(6) . .
C10 N2 C6 C7 -0.7(5) . .
C10 N2 C6 C3 -176.6(3) . .
C8 C7 C6 N2 0.8(5) . .
C8 C7 C6 C3 176.4(3) . .
C1 C2 C3 C4 -2.5(5) . .
C1 C2 C3 C6 173.7(3) . .
N2 C6 C3 C4 -167.0(3) . .
C7 C6 C3 C4 17.1(5) . .
N2 C6 C3 C2 17.1(5) . .
C7 C6 C3 C2 -158.8(3) . .
C1 N1 C5 C4 -2.4(6) . .
Cd1 N1 C5 C4 159.3(3) . .
N1 C5 C4 C3 -0.7(6) . .
C2 C3 C4 C5 3.2(6) . .
C6 C3 C4 C5 -172.9(3) . .
N1 Cd1 N3 C13 12.4(3) 5_565 .
N1 Cd1 N3 C13 -167.6(3) . .
Br1 Cd1 N3 C13 -76.7(3) 5_565 .
Br1 Cd1 N3 C13 103.3(3) . .
N1 Cd1 N3 C14 -163.7(3) 5_565 .
N1 Cd1 N3 C14 16.3(3) . .
Br1 Cd1 N3 C14 107.2(3) 5_565 .
Br1 Cd1 N3 C14 -72.8(3) . .
C14 N3 C13 C12 2.0(6) . .
Cd1 N3 C13 C12 -174.3(3) . .
C13 N3 C14 C15 -0.1(7) . 4_545
Cd1 N3 C14 C15 176.2(4) . 4_545
N3 C13 C12 C11 -2.2(6) . 4_545
C12 C11 C15 C14 1.4(6) 4 4
C10 C11 C15 C14 -175.9(4) . 4
C21 C20 O1 C22 -9.1(5) . .
C19 C20 O1 C22 171.3(4) . .
C18 C19 O2 C23 -5.5(5) . .
C20 C19 O2 C23 176.4(3) . .
